data_7250582
loop_
_publ_author_name
'Bora, Surjya Kumar'
'Saikia, Anil K.'

_publ_section_title
;
 Selective synthesis of gem-dihalopiperidines and
 4-halo-1,2,3,6-tetrahydropyridines from halogen substituted homoallylic
 benzenesulfonamides and aldehydes
;
_journal_issue 27
_journal_name_full 'RSC Advances'
_journal_page_first 21257
_journal_page_last 21268
_journal_paper_doi 10.1039/D5RA03630E
_journal_volume 15
_journal_year 2025
_chemical_formula_moiety 'C19 H21 Br Cl N O2 S'
_chemical_formula_sum 'C19 H21 Br Cl N O2 S'
_chemical_formula_weight 442.79
_space_group_crystal_system monoclinic
_space_group_IT_number 9
_space_group_name_Hall 'C -2yc'
_space_group_name_H-M_alt 'C 1 c 1'
_atom_sites_solution_hydrogens geom
_audit_creation_date 2025-03-16
_audit_creation_method
;
Olex2 1.5
(compiled 2023.03.06 svn.rbb2c1857 for OlexSys, GUI svn.r6748)
;
_audit_update_record
;
2025-03-16 deposited with the CCDC.	2025-06-19 downloaded from the CCDC.
;
_cell_angle_alpha 90
_cell_angle_beta 100.424(6)
_cell_angle_gamma 90
_cell_formula_units_Z 4
_cell_length_a 20.319(4)
_cell_length_b 10.440(2)
_cell_length_c 9.3782(19)
_cell_measurement_reflns_used 9958
_cell_measurement_temperature 295(2)
_cell_measurement_theta_max 24.42
_cell_measurement_theta_min 2.20
_cell_volume 1956.6(7)
_computing_cell_refinement 'SAINT V8.40B (?, 2016)'
_computing_data_reduction 'SAINT V8.40B (?, 2016)'
_computing_molecular_graphics 'Olex2 1.5 (Dolomanov et al., 2009)'
_computing_publication_material 'Olex2 1.5 (Dolomanov et al., 2009)'
_computing_structure_refinement 'SHELXL 2018/3 (Sheldrick, 2015)'
_computing_structure_solution 'SHELXT 2018/2 (Sheldrick, 2018)'
_diffrn_ambient_temperature 295.00
_diffrn_measured_fraction_theta_full 0.997
_diffrn_measured_fraction_theta_max 0.992
_diffrn_measurement_device_type 'Bruker APEX-II CCD'
_diffrn_measurement_method '\f and \w scans'
_diffrn_radiation_type MoK\a
_diffrn_radiation_wavelength 0.71073
_diffrn_reflns_av_R_equivalents 0.0692
_diffrn_reflns_av_unetI/netI 0.0578
_diffrn_reflns_Laue_measured_fraction_full 0.997
_diffrn_reflns_Laue_measured_fraction_max 0.992
_diffrn_reflns_limit_h_max 25
_diffrn_reflns_limit_h_min -25
_diffrn_reflns_limit_k_max 13
_diffrn_reflns_limit_k_min -13
_diffrn_reflns_limit_l_max 11
_diffrn_reflns_limit_l_min -11
_diffrn_reflns_number 19480
_diffrn_reflns_point_group_measured_fraction_full 0.990
_diffrn_reflns_point_group_measured_fraction_max 0.983
_diffrn_reflns_theta_full 25.242
_diffrn_reflns_theta_max 26.433
_diffrn_reflns_theta_min 2.201
_diffrn_source_current 0.0
_diffrn_source_power 0.0
_diffrn_source_voltage 0.0
_diffrn_standards_number 0
_exptl_absorpt_coefficient_mu 2.356
_exptl_absorpt_correction_T_max 0.7454
_exptl_absorpt_correction_T_min 0.5548
_exptl_absorpt_correction_type multi-scan
_exptl_absorpt_process_details
;
SADABS-2016/2 (Bruker,2016/2) was used for absorption correction.
wR2(int) was 0.1778 before and 0.1191 after correction.
The Ratio of minimum to maximum transmission is 0.7443.
The \l/2 correction factor is Not present.
;
_exptl_crystal_colour yellow
_exptl_crystal_density_diffrn 1.503
_exptl_crystal_description needle
_exptl_crystal_F_000 904
_exptl_crystal_size_max 0.16
_exptl_crystal_size_mid 0.12
_exptl_crystal_size_min 0.10
_refine_diff_density_max 0.583
_refine_diff_density_min -0.563
_refine_diff_density_rms 0.093
_refine_ls_abs_structure_details
;
 Refined as an inversion twin.
;
_refine_ls_abs_structure_Flack 0.150(18)
_refine_ls_extinction_method none
_refine_ls_goodness_of_fit_ref 1.012
_refine_ls_hydrogen_treatment constr
_refine_ls_matrix_type full
_refine_ls_number_parameters 229
_refine_ls_number_reflns 3954
_refine_ls_number_restraints 2
_refine_ls_restrained_S_all 1.012
_refine_ls_R_factor_all 0.0630
_refine_ls_R_factor_gt 0.0515
_refine_ls_shift/su_max 0.000
_refine_ls_shift/su_mean 0.000
_refine_ls_structure_factor_coef Fsqd
_refine_ls_weighting_details 'w=1/[\s^2^(Fo^2^)+(0.0958P)^2^] where P=(Fo^2^+2Fc^2^)/3'
_refine_ls_weighting_scheme calc
_refine_ls_wR_factor_gt 0.1331
_refine_ls_wR_factor_ref 0.1418
_reflns_Friedel_coverage 0.980
_reflns_Friedel_fraction_full 0.984
_reflns_Friedel_fraction_max 0.975
_reflns_number_gt 3317
_reflns_number_total 3954
_reflns_threshold_expression 'I > 2\s(I)'
_cod_data_source_file d5ra03630e3.cif
_cod_data_source_block skbclbr1_0m_a
_cod_database_code 7250582
_shelx_shelxl_version_number 2018/3
_shelx_space_group_comment
;
The symmetry employed for this shelxl refinement is uniquely defined
by the following loop, which should always be used as a source of
symmetry information in preference to the above space-group names.
They are only intended as comments.
;
_olex2_refinement_description
;
1. Twinned data refinement
 Scales: 0.850(18)
 0.150(18)
2. Fixed Uiso
 At 1.2 times of:
  All C(H) groups, All C(H,H) groups
 At 1.5 times of:
  All C(H,H,H) groups
3.a Ternary CH refined with riding coordinates:
 C1(H1)
3.b Secondary CH2 refined with riding coordinates:
 C2(H2A,H2B), C4(H4A,H4B), C5(H5A,H5B)
3.c Aromatic/amide H refined with riding coordinates:
 C7(H7), C8(H8), C10(H10), C11(H11), C14(H14), C15(H15), C17(H17), C18(H18)
3.d Idealised Me refined as rotating group:
 C12(H12A,H12B,H12C), C19(H19A,H19B,H19C)
;
_olex2_submission_special_instructions 'No special instructions were received'

loop_
_space_group_symop_operation_xyz
'x, y, z'
'x, -y, z+1/2'
'x+1/2, y+1/2, z'
'x+1/2, -y+1/2, z+1/2'

loop_
_atom_site_label
_atom_site_type_symbol
_atom_site_fract_x
_atom_site_fract_y
_atom_site_fract_z
_atom_site_U_iso_or_equiv
_atom_site_adp_type
_atom_site_occupancy
_atom_site_site_symmetry_order
_atom_site_calc_flag
_atom_site_refinement_flags_posn
_atom_site_refinement_flags_adp
_atom_site_refinement_flags_occupancy
_atom_site_disorder_assembly
_atom_site_disorder_group
Br1 Br 0.49096(6) -0.24247(9) 0.85934(10) 0.0700(3) Uani 1 1 d . . . . .
Cl1 Cl 0.60194(10) -0.3297(2) 0.7085(2) 0.0654(6) Uani 1 1 d . . . . .
S1 S 0.42068(8) -0.22492(17) 0.22839(17) 0.0440(4) Uani 1 1 d . . . . .
O1 O 0.4433(3) -0.1256(6) 0.1406(5) 0.0624(14) Uani 1 1 d . . . . .
O2 O 0.3977(3) -0.3442(6) 0.1637(6) 0.0604(14) Uani 1 1 d . . . . .
N1 N 0.4836(3) -0.2567(5) 0.3575(9) 0.0407(11) Uani 1 1 d . . . . .
C1 C 0.5232(3) -0.1491(6) 0.4318(7) 0.0426(14) Uani 1 1 d . . . . .
H1 H 0.502813 -0.070861 0.385835 0.051 Uiso 1 1 calc R U . . .
C2 C 0.5139(3) -0.1425(7) 0.5925(7) 0.0460(15) Uani 1 1 d . . . . .
H2A H 0.548196 -0.086848 0.645015 0.055 Uiso 1 1 calc R U . . .
H2B H 0.470903 -0.103432 0.595713 0.055 Uiso 1 1 calc R U . . .
C3 C 0.5172(4) -0.2690(7) 0.6697(7) 0.0458(16) Uani 1 1 d . . . . .
C4 C 0.4728(4) -0.3692(7) 0.5846(7) 0.0529(17) Uani 1 1 d . . . . .
H4A H 0.426297 -0.345724 0.579824 0.063 Uiso 1 1 calc R U . . .
H4B H 0.480224 -0.451077 0.633674 0.063 Uiso 1 1 calc R U . . .
C5 C 0.4875(4) -0.3813(7) 0.4318(8) 0.0499(16) Uani 1 1 d . . . . .
H5A H 0.531951 -0.416946 0.436308 0.060 Uiso 1 1 calc R U . . .
H5B H 0.455635 -0.439880 0.376477 0.060 Uiso 1 1 calc R U . . .
C6 C 0.3563(3) -0.1583(7) 0.3090(7) 0.0418(14) Uani 1 1 d . . . . .
C7 C 0.3565(3) -0.0307(7) 0.3393(9) 0.0548(17) Uani 1 1 d . . . . .
H7 H 0.388930 0.022575 0.312648 0.066 Uiso 1 1 calc R U . . .
C8 C 0.3073(4) 0.0198(8) 0.4111(8) 0.0564(17) Uani 1 1 d . . . . .
H8 H 0.308087 0.106409 0.434331 0.068 Uiso 1 1 calc R U . . .
C9 C 0.2578(3) -0.0578(7) 0.4477(6) 0.0484(16) Uani 1 1 d . . . . .
C10 C 0.2587(4) -0.1856(8) 0.4150(8) 0.0535(17) Uani 1 1 d . . . . .
H10 H 0.225742 -0.238788 0.439637 0.064 Uiso 1 1 calc R U . . .
C11 C 0.3073(4) -0.2378(7) 0.3462(10) 0.0506(18) Uani 1 1 d . . . . .
H11 H 0.307064 -0.324915 0.325236 0.061 Uiso 1 1 calc R U . . .
C12 C 0.2048(4) 0.0026(10) 0.5210(9) 0.070(2) Uani 1 1 d . . . . .
H12A H 0.167631 -0.054968 0.515749 0.105 Uiso 1 1 calc R U . . .
H12B H 0.189896 0.081352 0.472875 0.105 Uiso 1 1 calc R U . . .
H12C H 0.223401 0.019740 0.620701 0.105 Uiso 1 1 calc R U . . .
C13 C 0.5951(3) -0.1500(6) 0.4053(6) 0.0417(13) Uani 1 1 d . . . . .
C14 C 0.6130(4) -0.2149(8) 0.2901(9) 0.0543(17) Uani 1 1 d . . . . .
H14 H 0.581380 -0.265446 0.231689 0.065 Uiso 1 1 calc R U . . .
C15 C 0.6768(4) -0.2064(9) 0.2596(10) 0.0613(19) Uani 1 1 d . . . . .
H15 H 0.686750 -0.251105 0.180382 0.074 Uiso 1 1 calc R U . . .
C16 C 0.7260(4) -0.1347(8) 0.3417(8) 0.0567(18) Uani 1 1 d . . . . .
C17 C 0.7075(5) -0.0659(12) 0.4527(10) 0.083(3) Uani 1 1 d . . . . .
H17 H 0.738703 -0.012168 0.507608 0.099 Uiso 1 1 calc R U . . .
C18 C 0.6438(5) -0.0738(11) 0.4858(10) 0.085(3) Uani 1 1 d . . . . .
H18 H 0.633637 -0.027033 0.563433 0.102 Uiso 1 1 calc R U . . .
C19 C 0.7958(4) -0.1270(10) 0.3065(11) 0.074(2) Uani 1 1 d . . . . .
H19A H 0.804873 -0.203404 0.256351 0.111 Uiso 1 1 calc R U . . .
H19B H 0.827909 -0.119039 0.394660 0.111 Uiso 1 1 calc R U . . .
H19C H 0.798840 -0.053860 0.246001 0.111 Uiso 1 1 calc R U . . .

loop_
_atom_site_aniso_label
_atom_site_aniso_U_11
_atom_site_aniso_U_22
_atom_site_aniso_U_33
_atom_site_aniso_U_23
_atom_site_aniso_U_13
_atom_site_aniso_U_12
Br1 0.0800(6) 0.0897(6) 0.0454(4) 0.0010(4) 0.0251(4) 0.0155(4)
Cl1 0.0485(9) 0.0935(16) 0.0536(10) 0.0101(10) 0.0074(7) 0.0344(10)
S1 0.0429(8) 0.0536(10) 0.0356(8) -0.0011(7) 0.0077(6) 0.0048(7)
O1 0.060(3) 0.083(4) 0.046(3) 0.018(3) 0.015(2) 0.010(3)
O2 0.059(3) 0.070(4) 0.050(3) -0.024(2) 0.003(2) 0.004(3)
N1 0.040(3) 0.042(3) 0.041(3) -0.002(2) 0.008(2) 0.000(2)
C1 0.047(3) 0.036(3) 0.044(3) -0.001(3) 0.007(3) 0.002(3)
C2 0.049(4) 0.044(4) 0.047(3) -0.006(3) 0.014(3) 0.005(3)
C3 0.049(4) 0.061(5) 0.030(4) 0.003(3) 0.015(3) 0.013(3)
C4 0.065(5) 0.049(4) 0.047(4) 0.009(3) 0.017(3) 0.006(3)
C5 0.062(4) 0.041(4) 0.047(3) -0.001(3) 0.009(3) 0.001(3)
C6 0.035(3) 0.050(4) 0.038(3) -0.003(3) 0.002(2) 0.006(3)
C7 0.045(3) 0.047(4) 0.071(5) 0.004(3) 0.008(3) 0.002(3)
C8 0.051(4) 0.053(4) 0.062(4) -0.008(3) 0.002(3) 0.007(3)
C9 0.047(3) 0.060(5) 0.036(3) 0.000(3) 0.002(2) 0.015(3)
C10 0.048(4) 0.057(5) 0.058(4) 0.006(4) 0.017(3) -0.001(3)
C11 0.049(4) 0.045(4) 0.059(5) -0.008(3) 0.014(3) -0.003(3)
C12 0.061(4) 0.093(7) 0.057(5) -0.001(4) 0.015(4) 0.026(4)
C13 0.045(3) 0.042(4) 0.038(3) -0.001(2) 0.008(3) 0.000(3)
C14 0.051(4) 0.062(5) 0.050(4) -0.016(3) 0.010(3) -0.006(3)
C15 0.060(4) 0.062(5) 0.065(5) -0.013(4) 0.021(4) -0.003(4)
C16 0.050(4) 0.062(5) 0.057(4) 0.015(4) 0.008(3) -0.003(3)
C17 0.068(5) 0.110(8) 0.073(5) -0.032(6) 0.017(4) -0.041(5)
C18 0.087(6) 0.101(8) 0.074(5) -0.040(6) 0.034(5) -0.037(6)
C19 0.050(4) 0.074(6) 0.100(7) 0.021(5) 0.020(4) -0.004(4)

loop_
_atom_type_symbol
_atom_type_description
_atom_type_scat_dispersion_real
_atom_type_scat_dispersion_imag
_atom_type_scat_source
C C 0.0033 0.0016 'International Tables Vol C Tables 4.2.6.8 and 6.1.1.4'
H H 0.0000 0.0000 'International Tables Vol C Tables 4.2.6.8 and 6.1.1.4'
Br Br -0.2901 2.4595 'International Tables Vol C Tables 4.2.6.8 and 6.1.1.4'
Cl Cl 0.1484 0.1585 'International Tables Vol C Tables 4.2.6.8 and 6.1.1.4'
N N 0.0061 0.0033 'International Tables Vol C Tables 4.2.6.8 and 6.1.1.4'
O O 0.0106 0.0060 'International Tables Vol C Tables 4.2.6.8 and 6.1.1.4'
S S 0.1246 0.1234 'International Tables Vol C Tables 4.2.6.8 and 6.1.1.4'

loop_
_geom_angle_atom_site_label_1
_geom_angle_atom_site_label_2
_geom_angle_atom_site_label_3
_geom_angle
_geom_angle_site_symmetry_1
_geom_angle_site_symmetry_3
_geom_angle_publ_flag
O1 S1 N1 106.3(3) . . ?
O1 S1 C6 107.3(3) . . ?
O2 S1 O1 119.8(4) . . ?
O2 S1 N1 106.9(3) . . ?
O2 S1 C6 108.3(3) . . ?
N1 S1 C6 107.7(4) . . ?
C1 N1 S1 118.9(4) . . ?
C5 N1 S1 120.0(5) . . ?
C5 N1 C1 118.0(7) . . ?
N1 C1 H1 105.9 . . ?
N1 C1 C2 109.8(6) . . ?
N1 C1 C13 112.0(5) . . ?
C2 C1 H1 105.9 . . ?
C13 C1 H1 105.9 . . ?
C13 C1 C2 116.5(5) . . ?
C1 C2 H2A 108.5 . . ?
C1 C2 H2B 108.5 . . ?
H2A C2 H2B 107.5 . . ?
C3 C2 C1 115.2(5) . . ?
C3 C2 H2A 108.5 . . ?
C3 C2 H2B 108.5 . . ?
Cl1 C3 Br1 105.7(3) . . ?
C2 C3 Br1 108.4(5) . . ?
C2 C3 Cl1 111.3(5) . . ?
C2 C3 C4 112.6(6) . . ?
C4 C3 Br1 109.9(5) . . ?
C4 C3 Cl1 108.6(5) . . ?
C3 C4 H4A 109.5 . . ?
C3 C4 H4B 109.5 . . ?
C3 C4 C5 110.8(6) . . ?
H4A C4 H4B 108.1 . . ?
C5 C4 H4A 109.5 . . ?
C5 C4 H4B 109.5 . . ?
N1 C5 C4 111.6(6) . . ?
N1 C5 H5A 109.3 . . ?
N1 C5 H5B 109.3 . . ?
C4 C5 H5A 109.3 . . ?
C4 C5 H5B 109.3 . . ?
H5A C5 H5B 108.0 . . ?
C7 C6 S1 119.9(5) . . ?
C7 C6 C11 120.5(6) . . ?
C11 C6 S1 119.5(5) . . ?
C6 C7 H7 120.3 . . ?
C6 C7 C8 119.4(7) . . ?
C8 C7 H7 120.3 . . ?
C7 C8 H8 119.6 . . ?
C9 C8 C7 120.8(7) . . ?
C9 C8 H8 119.6 . . ?
C8 C9 C12 118.5(7) . . ?
C10 C9 C8 118.4(6) . . ?
C10 C9 C12 123.1(7) . . ?
C9 C10 H10 119.1 . . ?
C9 C10 C11 121.8(7) . . ?
C11 C10 H10 119.1 . . ?
C6 C11 H11 120.5 . . ?
C10 C11 C6 119.1(7) . . ?
C10 C11 H11 120.5 . . ?
C9 C12 H12A 109.5 . . ?
C9 C12 H12B 109.5 . . ?
C9 C12 H12C 109.5 . . ?
H12A C12 H12B 109.5 . . ?
H12A C12 H12C 109.5 . . ?
H12B C12 H12C 109.5 . . ?
C14 C13 C1 121.8(6) . . ?
C14 C13 C18 116.6(7) . . ?
C18 C13 C1 121.3(6) . . ?
C13 C14 H14 119.3 . . ?
C13 C14 C15 121.5(7) . . ?
C15 C14 H14 119.3 . . ?
C14 C15 H15 118.8 . . ?
C16 C15 C14 122.4(8) . . ?
C16 C15 H15 118.8 . . ?
C15 C16 C17 116.2(7) . . ?
C15 C16 C19 121.5(8) . . ?
C17 C16 C19 122.3(8) . . ?
C16 C17 H17 118.9 . . ?
C16 C17 C18 122.3(8) . . ?
C18 C17 H17 118.9 . . ?
C13 C18 C17 121.1(8) . . ?
C13 C18 H18 119.5 . . ?
C17 C18 H18 119.5 . . ?
C16 C19 H19A 109.5 . . ?
C16 C19 H19B 109.5 . . ?
C16 C19 H19C 109.5 . . ?
H19A C19 H19B 109.5 . . ?
H19A C19 H19C 109.5 . . ?
H19B C19 H19C 109.5 . . ?

loop_
_geom_bond_atom_site_label_1
_geom_bond_atom_site_label_2
_geom_bond_distance
_geom_bond_site_symmetry_2
_geom_bond_publ_flag
Br1 C3 1.967(6) . ?
Cl1 C3 1.809(7) . ?
S1 O1 1.450(6) . ?
S1 O2 1.426(6) . ?
S1 N1 1.628(8) . ?
S1 C6 1.768(6) . ?
N1 C1 1.480(9) . ?
N1 C5 1.471(9) . ?
C1 H1 0.9800 . ?
C1 C2 1.554(9) . ?
C1 C13 1.526(8) . ?
C2 H2A 0.9700 . ?
C2 H2B 0.9700 . ?
C2 C3 1.501(10) . ?
C3 C4 1.511(11) . ?
C4 H4A 0.9700 . ?
C4 H4B 0.9700 . ?
C4 C5 1.521(10) . ?
C5 H5A 0.9700 . ?
C5 H5B 0.9700 . ?
C6 C7 1.362(11) . ?
C6 C11 1.389(11) . ?
C7 H7 0.9300 . ?
C7 C8 1.405(11) . ?
C8 H8 0.9300 . ?
C8 C9 1.383(10) . ?
C9 C10 1.370(11) . ?
C9 C12 1.515(10) . ?
C10 H10 0.9300 . ?
C10 C11 1.385(11) . ?
C11 H11 0.9300 . ?
C12 H12A 0.9600 . ?
C12 H12B 0.9600 . ?
C12 H12C 0.9600 . ?
C13 C14 1.379(10) . ?
C13 C18 1.381(11) . ?
C14 H14 0.9300 . ?
C14 C15 1.380(11) . ?
C15 H15 0.9300 . ?
C15 C16 1.369(12) . ?
C16 C17 1.371(13) . ?
C16 C19 1.517(11) . ?
C17 H17 0.9300 . ?
C17 C18 1.387(13) . ?
C18 H18 0.9300 . ?
C19 H19A 0.9600 . ?
C19 H19B 0.9600 . ?
C19 H19C 0.9600 . ?

loop_
_geom_torsion_atom_site_label_1
_geom_torsion_atom_site_label_2
_geom_torsion_atom_site_label_3
_geom_torsion_atom_site_label_4
_geom_torsion
_geom_torsion_site_symmetry_1
_geom_torsion_site_symmetry_2
_geom_torsion_site_symmetry_3
_geom_torsion_site_symmetry_4
_geom_torsion_publ_flag
Br1 C3 C4 C5 174.2(5) . . . . ?
Cl1 C3 C4 C5 -70.6(6) . . . . ?
S1 N1 C1 C2 113.8(7) . . . . ?
S1 N1 C1 C13 -115.2(6) . . . . ?
S1 N1 C5 C4 -107.2(7) . . . . ?
S1 C6 C7 C8 -176.2(5) . . . . ?
S1 C6 C11 C10 177.2(6) . . . . ?
O1 S1 N1 C1 43.2(7) . . . . ?
O1 S1 N1 C5 -157.0(6) . . . . ?
O1 S1 C6 C7 -29.7(7) . . . . ?
O1 S1 C6 C11 152.9(6) . . . . ?
O2 S1 N1 C1 172.3(6) . . . . ?
O2 S1 N1 C5 -28.0(7) . . . . ?
O2 S1 C6 C7 -160.3(6) . . . . ?
O2 S1 C6 C11 22.3(7) . . . . ?
N1 S1 C6 C7 84.4(6) . . . . ?
N1 S1 C6 C11 -93.0(6) . . . . ?
N1 C1 C2 C3 44.1(7) . . . . ?
N1 C1 C13 C14 20.1(9) . . . . ?
N1 C1 C13 C18 -167.5(8) . . . . ?
C1 N1 C5 C4 52.7(9) . . . . ?
C1 C2 C3 Br1 -171.6(5) . . . . ?
C1 C2 C3 Cl1 72.5(6) . . . . ?
C1 C2 C3 C4 -49.7(7) . . . . ?
C1 C13 C14 C15 174.4(7) . . . . ?
C1 C13 C18 C17 -174.0(9) . . . . ?
C2 C1 C13 C14 147.6(7) . . . . ?
C2 C1 C13 C18 -39.9(10) . . . . ?
C2 C3 C4 C5 53.1(8) . . . . ?
C3 C4 C5 N1 -53.5(8) . . . . ?
C5 N1 C1 C2 -46.4(8) . . . . ?
C5 N1 C1 C13 84.7(8) . . . . ?
C6 S1 N1 C1 -71.5(7) . . . . ?
C6 S1 N1 C5 88.3(7) . . . . ?
C6 C7 C8 C9 -1.8(11) . . . . ?
C7 C6 C11 C10 -0.2(12) . . . . ?
C7 C8 C9 C10 1.4(10) . . . . ?
C7 C8 C9 C12 -178.2(7) . . . . ?
C8 C9 C10 C11 -0.4(11) . . . . ?
C9 C10 C11 C6 -0.2(12) . . . . ?
C11 C6 C7 C8 1.2(11) . . . . ?
C12 C9 C10 C11 179.1(7) . . . . ?
C13 C1 C2 C3 -84.5(7) . . . . ?
C13 C14 C15 C16 0.6(14) . . . . ?
C14 C13 C18 C17 -1.2(15) . . . . ?
C14 C15 C16 C17 -3.1(13) . . . . ?
C14 C15 C16 C19 179.8(9) . . . . ?
C15 C16 C17 C18 3.6(15) . . . . ?
C16 C17 C18 C13 -1.5(18) . . . . ?
C18 C13 C14 C15 1.6(13) . . . . ?
C19 C16 C17 C18 -179.4(10) . . . . ?

loop_
_twin_individual_id
_twin_individual_mass_fraction_refined
1 0.850(18)
2 0.150(18)
